data_7201598
loop_
_publ_author_name
'Kelly, Niamh R.'
'Goetz, Sandrine'
'Batten, Stuart R.'
'Kruger, Paul E.'

_publ_section_title
;
 Coordination behaviour and network formation with
 4,4&#x2032;,6,6&#x2032;-tetracarboxy-2,2&#x2032;-bipyridine and
 4,4&#x2032;-dicarboxy-2,2&#x2032;-bipyridine ligands with rare and
 alkaline earth metals
;
_journal_issue 1
_journal_name_full CrystEngComm
_journal_page_first 68
_journal_paper_doi 10.1039/b711469a
_journal_volume 10
_journal_year 2008
_chemical_formula_sum 'C12 H8 N2 O5 Sr'
_chemical_formula_weight 347.82
_chemical_name_common 2
_chemical_name_systematic
;
?
;
_space_group_IT_number 9
_symmetry_cell_setting monoclinic
_symmetry_space_group_name_Hall 'C -2yc'
_symmetry_space_group_name_H-M 'C 1 c 1'
_atom_sites_solution_hydrogens geom
_atom_sites_solution_primary direct
_atom_sites_solution_secondary difmap
_audit_creation_method SHELXL-97
_cell_angle_alpha 90.00
_cell_angle_beta 97.464(2)
_cell_angle_gamma 90.00
_cell_formula_units_Z 4
_cell_length_a 17.2837(14)
_cell_length_b 9.9314(8)
_cell_length_c 7.0022(6)
_cell_measurement_temperature 153(2)
_cell_volume 1191.75(17)
_computing_cell_refinement 'Bruker SMART'
_computing_data_collection 'Bruker SMART'
_computing_data_reduction 'Bruker SAINT'
_computing_molecular_graphics 'Bruker SHELXTL'
_computing_publication_material 'Bruker SHELXTL'
_computing_structure_refinement 'SHELXTL version 5.1 (Sheldrick, 1998)'
_computing_structure_solution 'SHELXTL version 5.1 (Sheldrick, 1998)'
_diffrn_ambient_temperature 153(2)
_diffrn_measured_fraction_theta_full 1.000
_diffrn_measured_fraction_theta_max 1.000
_diffrn_measurement_device_type 'Bruker SMART APEX CCD'
_diffrn_measurement_method 'omega scans'
_diffrn_radiation_monochromator graphite
_diffrn_radiation_source 'fine-focus sealed tube'
_diffrn_radiation_type MoK\a
_diffrn_radiation_wavelength 0.71073
_diffrn_reflns_av_R_equivalents 0.0593
_diffrn_reflns_av_sigmaI/netI 0.0519
_diffrn_reflns_limit_h_max 22
_diffrn_reflns_limit_h_min -22
_diffrn_reflns_limit_k_max 12
_diffrn_reflns_limit_k_min -12
_diffrn_reflns_limit_l_max 8
_diffrn_reflns_limit_l_min -8
_diffrn_reflns_number 5309
_diffrn_reflns_theta_full 27.00
_diffrn_reflns_theta_max 27.00
_diffrn_reflns_theta_min 2.37
_exptl_absorpt_coefficient_mu 4.546
_exptl_absorpt_correction_T_max 1.0000
_exptl_absorpt_correction_T_min 0.7061
_exptl_absorpt_correction_type empirical
_exptl_absorpt_process_details sadabs
_exptl_crystal_colour needle
_exptl_crystal_density_diffrn 1.939
_exptl_crystal_density_method 'not measured'
_exptl_crystal_description colourless
_exptl_crystal_F_000 688
_exptl_crystal_size_max 0.16
_exptl_crystal_size_mid 0.04
_exptl_crystal_size_min 0.03
_refine_diff_density_max 1.153
_refine_diff_density_min -0.476
_refine_diff_density_rms 0.124
_refine_ls_abs_structure_details 'Flack H D (1983), Acta Cryst. A39, 876-881'
_refine_ls_abs_structure_Flack 0.086(15)
_refine_ls_extinction_method none
_refine_ls_goodness_of_fit_ref 1.107
_refine_ls_hydrogen_treatment constr
_refine_ls_matrix_type full
_refine_ls_number_parameters 180
_refine_ls_number_reflns 1302
_refine_ls_number_restraints 2
_refine_ls_restrained_S_all 1.106
_refine_ls_R_factor_all 0.0365
_refine_ls_R_factor_gt 0.0357
_refine_ls_shift/su_max 0.000
_refine_ls_shift/su_mean 0.000
_refine_ls_structure_factor_coef Fsqd
_refine_ls_weighting_details 'calc w=1/[\s^2^(Fo^2^)+(0.0451P)^2^+1.9477P] where P=(Fo^2^+2Fc^2^)/3'
_refine_ls_weighting_scheme calc
_refine_ls_wR_factor_gt 0.0863
_refine_ls_wR_factor_ref 0.0865
_reflns_number_gt 1273
_reflns_number_total 1302
_reflns_threshold_expression >2sigma(I)
_cod_data_source_file b711469a.txt
_cod_data_source_block 8
_cod_depositor_comments
;
The following automatic conversions were performed:
'_symmetry_cell_setting' value 'Monoclinic' changed to 'monoclinic'
according to '/home/saulius/struct/CIF-dictionaries/cif_core.dic'
dictionary named 'cif_core.dic' version 2.4.1 from 2010-06-29.

Automatic conversion script
Id: cif_fix_enum 1527 2010-12-29 10:47:43Z saulius 
;
_cod_original_sg_symbol_H-M Cc
_cod_database_code 7201598

loop_
_symmetry_equiv_pos_as_xyz
'x, y, z'
'x, -y, z+1/2'
'x+1/2, y+1/2, z'
'x+1/2, -y+1/2, z+1/2'

loop_
_atom_site_label
_atom_site_type_symbol
_atom_site_fract_x
_atom_site_fract_y
_atom_site_fract_z
_atom_site_U_iso_or_equiv
_atom_site_adp_type
_atom_site_occupancy
_atom_site_symmetry_multiplicity
_atom_site_calc_flag
_atom_site_refinement_flags
_atom_site_disorder_assembly
_atom_site_disorder_group
Sr1 Sr 0.75562(7) 0.11532(4) 0.75621(10) 0.00994(16) Uani 1 1 d . . .
N1 N 0.7328(3) 0.3847(5) 0.7446(9) 0.0140(13) Uani 1 1 d . . .
C1 C 0.7921(4) 0.4632(8) 0.7048(10) 0.0178(14) Uani 1 1 d . . .
H1A H 0.8384 0.4206 0.6756 0.021 Uiso 1 1 calc R . .
C2 C 0.7895(5) 0.6019(7) 0.7041(12) 0.0185(16) Uani 1 1 d . . .
H2A H 0.8320 0.6530 0.6693 0.022 Uiso 1 1 calc R . .
C3 C 0.7247(4) 0.6644(8) 0.7544(10) 0.0124(13) Uani 1 1 d . . .
C4 C 0.6618(4) 0.5871(6) 0.8005(10) 0.0131(13) Uani 1 1 d . . .
H4A H 0.6168 0.6284 0.8391 0.016 Uiso 1 1 calc R . .
C5 C 0.6677(4) 0.4477(7) 0.7877(9) 0.0125(13) Uani 1 1 d . . .
C6 C 0.6028(4) 0.3572(6) 0.8269(10) 0.0127(13) Uani 1 1 d . . .
C7 C 0.5320(4) 0.4110(6) 0.8687(10) 0.0131(13) Uani 1 1 d . . .
H7A H 0.5225 0.5051 0.8591 0.016 Uiso 1 1 calc R . .
C8 C 0.4756(4) 0.3239(7) 0.9247(10) 0.0148(13) Uani 1 1 d . . .
C9 C 0.4908(4) 0.1873(7) 0.9296(11) 0.0202(15) Uani 1 1 d . . .
H9A H 0.4542 0.1257 0.9704 0.024 Uiso 1 1 calc R . .
C10 C 0.5599(4) 0.1419(7) 0.8742(11) 0.0196(15) Uani 1 1 d . . .
H10A H 0.5682 0.0475 0.8699 0.024 Uiso 1 1 calc R . .
N2 N 0.6166(4) 0.2242(6) 0.8258(9) 0.0157(12) Uani 1 1 d . . .
C11 C 0.7212(4) 0.8165(7) 0.7594(9) 0.0129(12) Uani 1 1 d . . .
O1 O 0.7484(3) 0.8752(4) 0.6225(7) 0.0164(10) Uani 1 1 d . . .
O2 O 0.6938(3) 0.8761(4) 0.8911(7) 0.0166(10) Uani 1 1 d . . .
C12 C 0.3999(4) 0.3778(7) 0.9793(10) 0.0160(14) Uani 1 1 d . . .
O3 O 0.3805(3) 0.4950(5) 0.9223(7) 0.0221(11) Uani 1 1 d . . .
O4 O 0.3621(3) 0.3021(5) 1.0745(8) 0.0235(12) Uani 1 1 d . . .
O1W O 0.4596(11) 0.2284(16) 1.435(2) 0.066(4) Uiso 0.60 1 d P . .
O1W' O 0.4210(15) 0.242(2) 1.460(3) 0.061(6) Uiso 0.40 1 d P . .

loop_
_atom_site_aniso_label
_atom_site_aniso_U_11
_atom_site_aniso_U_22
_atom_site_aniso_U_33
_atom_site_aniso_U_23
_atom_site_aniso_U_13
_atom_site_aniso_U_12
Sr1 0.0116(2) 0.0072(2) 0.0118(2) 0.0011(4) 0.00442(16) 0.0020(4)
N1 0.019(3) 0.008(3) 0.016(3) 0.000(2) 0.005(3) 0.0008(18)
C1 0.014(4) 0.021(4) 0.018(3) -0.005(3) 0.002(3) 0.001(3)
C2 0.027(5) 0.015(4) 0.015(4) 0.002(3) 0.005(3) -0.006(3)
C3 0.006(2) 0.016(3) 0.015(3) -0.003(3) -0.001(2) 0.001(3)
C4 0.015(4) 0.008(3) 0.018(3) 0.000(2) 0.005(3) -0.001(2)
C5 0.016(4) 0.012(3) 0.010(3) 0.000(2) 0.003(2) -0.003(3)
C6 0.013(3) 0.009(3) 0.017(3) 0.002(2) 0.007(3) 0.000(2)
C7 0.013(3) 0.008(3) 0.019(3) -0.003(2) 0.006(3) -0.001(2)
C8 0.016(3) 0.015(3) 0.014(3) 0.003(3) 0.005(2) -0.002(3)
C9 0.017(3) 0.015(4) 0.029(4) 0.002(3) 0.007(3) -0.001(3)
C10 0.021(3) 0.007(3) 0.032(4) 0.003(3) 0.005(3) -0.002(3)
N2 0.019(3) 0.012(3) 0.017(3) 0.000(2) 0.004(2) -0.001(2)
C11 0.013(3) 0.014(3) 0.011(3) -0.001(3) 0.000(2) 0.001(3)
O1 0.027(3) 0.012(2) 0.012(2) 0.0031(18) 0.008(2) -0.0056(18)
O2 0.023(3) 0.012(2) 0.016(2) -0.0001(18) 0.005(2) 0.0002(18)
C12 0.012(3) 0.020(4) 0.016(3) -0.004(3) 0.000(3) -0.002(2)
O3 0.016(2) 0.023(3) 0.027(3) 0.004(2) 0.003(2) 0.005(2)
O4 0.020(3) 0.022(3) 0.032(3) -0.006(2) 0.015(3) -0.004(2)

loop_
_atom_type_symbol
_atom_type_description
_atom_type_scat_dispersion_real
_atom_type_scat_dispersion_imag
_atom_type_scat_source
C C 0.0033 0.0016 'International Tables Vol C Tables 4.2.6.8 and 6.1.1.4'
H H 0.0000 0.0000 'International Tables Vol C Tables 4.2.6.8 and 6.1.1.4'
N N 0.0061 0.0033 'International Tables Vol C Tables 4.2.6.8 and 6.1.1.4'
O O 0.0106 0.0060 'International Tables Vol C Tables 4.2.6.8 and 6.1.1.4'
Sr Sr -1.5307 3.2498 'International Tables Vol C Tables 4.2.6.8 and 6.1.1.4'

loop_
_geom_angle_atom_site_label_1
_geom_angle_atom_site_label_2
_geom_angle_atom_site_label_3
_geom_angle
_geom_angle_site_symmetry_1
_geom_angle_site_symmetry_3
_geom_angle_publ_flag
O4 Sr1 O1 97.10(17) 4_554 1_545 ?
O4 Sr1 O1 128.66(18) 4_554 2_565 ?
O1 Sr1 O1 112.98(13) 1_545 2_565 ?
O4 Sr1 O3 75.90(17) 4_554 3_545 ?
O1 Sr1 O3 74.60(17) 1_545 3_545 ?
O1 Sr1 O3 73.62(16) 2_565 3_545 ?
O4 Sr1 O2 74.32(18) 4_554 2_564 ?
O1 Sr1 O2 71.43(15) 1_545 2_564 ?
O1 Sr1 O2 153.28(17) 2_565 2_564 ?
O3 Sr1 O2 130.90(16) 3_545 2_564 ?
O4 Sr1 N1 77.01(18) 4_554 . ?
O1 Sr1 N1 155.65(18) 1_545 . ?
O1 Sr1 N1 88.16(17) 2_565 . ?
O3 Sr1 N1 125.20(18) 3_545 . ?
O2 Sr1 N1 84.25(17) 2_564 . ?
O4 Sr1 N2 132.88(17) 4_554 . ?
O1 Sr1 N2 115.55(17) 1_545 . ?
O1 Sr1 N2 69.64(17) 2_565 . ?
O3 Sr1 N2 142.91(18) 3_545 . ?
O2 Sr1 N2 84.56(17) 2_564 . ?
N1 Sr1 N2 59.06(18) . . ?
O4 Sr1 O2 141.37(16) 4_554 1_545 ?
O1 Sr1 O2 48.26(15) 1_545 1_545 ?
O1 Sr1 O2 68.21(14) 2_565 1_545 ?
O3 Sr1 O2 78.00(16) 3_545 1_545 ?
O2 Sr1 O2 103.19(15) 2_564 1_545 ?
N1 Sr1 O2 141.61(17) . 1_545 ?
N2 Sr1 O2 83.89(16) . 1_545 ?
O4 Sr1 C11 118.83(17) 4_554 1_545 ?
O1 Sr1 C11 24.33(17) 1_545 1_545 ?
O1 Sr1 C11 89.63(16) 2_565 1_545 ?
O3 Sr1 C11 72.51(18) 3_545 1_545 ?
O2 Sr1 C11 89.06(16) 2_564 1_545 ?
N1 Sr1 C11 160.39(19) . 1_545 ?
N2 Sr1 C11 102.03(18) . 1_545 ?
O2 Sr1 C11 24.17(16) 1_545 1_545 ?
O4 Sr1 C12 18.14(17) 4_554 4_554 ?
O1 Sr1 C12 79.18(16) 1_545 4_554 ?
O1 Sr1 C12 135.11(17) 2_565 4_554 ?
O3 Sr1 C12 68.41(16) 3_545 4_554 ?
O2 Sr1 C12 71.19(17) 2_564 4_554 ?
N1 Sr1 C12 94.55(17) . 4_554 ?
N2 Sr1 C12 146.25(17) . 4_554 ?
O2 Sr1 C12 123.65(16) 1_545 4_554 ?
C11 Sr1 C12 100.71(17) 1_545 4_554 ?
O4 Sr1 Sr1 71.02(13) 4_554 2_554 ?
O1 Sr1 Sr1 35.81(11) 1_545 2_554 ?
O1 Sr1 Sr1 148.78(10) 2_565 2_554 ?
O3 Sr1 Sr1 91.86(12) 3_545 2_554 ?
O2 Sr1 Sr1 41.56(10) 2_564 2_554 ?
N1 Sr1 Sr1 122.18(14) . 2_554 ?
N2 Sr1 Sr1 117.45(13) . 2_554 ?
O2 Sr1 Sr1 81.96(10) 1_545 2_554 ?
C11 Sr1 Sr1 59.39(13) 1_545 2_554 ?
C12 Sr1 Sr1 56.38(12) 4_554 2_554 ?
O4 Sr1 Sr1 133.12(13) 4_554 2 ?
O1 Sr1 Sr1 77.91(11) 1_545 2 ?
O1 Sr1 Sr1 35.38(10) 2_565 2 ?
O3 Sr1 Sr1 57.68(11) 3_545 2 ?
O2 Sr1 Sr1 141.60(11) 2_564 2 ?
N1 Sr1 Sr1 123.42(14) . 2 ?
N2 Sr1 Sr1 88.39(13) . 2 ?
O2 Sr1 Sr1 38.44(10) 1_545 2 ?
C11 Sr1 Sr1 55.65(13) 1_545 2 ?
C12 Sr1 Sr1 125.17(11) 4_554 2 ?
Sr1 Sr1 Sr1 113.61(2) 2_554 2 ?
C1 N1 C5 117.1(6) . . ?
C1 N1 Sr1 117.8(5) . . ?
C5 N1 Sr1 124.9(4) . . ?
N1 C1 C2 123.7(7) . . ?
C3 C2 C1 118.7(7) . . ?
C2 C3 C4 119.8(7) . . ?
C2 C3 C11 119.7(6) . . ?
C4 C3 C11 120.5(6) . . ?
C5 C4 C3 117.7(7) . . ?
N1 C5 C4 122.9(6) . . ?
N1 C5 C6 115.4(5) . . ?
C4 C5 C6 121.7(6) . . ?
N2 C6 C7 122.5(6) . . ?
N2 C6 C5 117.0(6) . . ?
C7 C6 C5 120.4(6) . . ?
C8 C7 C6 118.9(6) . . ?
C9 C8 C7 118.5(6) . . ?
C9 C8 C12 120.7(6) . . ?
C7 C8 C12 120.8(6) . . ?
C10 C9 C8 118.9(6) . . ?
N2 C10 C9 123.7(6) . . ?
C6 N2 C10 117.3(6) . . ?
C6 N2 Sr1 123.5(4) . . ?
C10 N2 Sr1 119.1(4) . . ?
O2 C11 O1 124.0(6) . . ?
O2 C11 C3 120.9(6) . . ?
O1 C11 C3 115.1(6) . . ?
O2 C11 Sr1 68.4(4) . 1_565 ?
O1 C11 Sr1 56.6(3) . 1_565 ?
C3 C11 Sr1 166.0(5) . 1_565 ?
C11 O1 Sr1 99.1(4) . 1_565 ?
C11 O1 Sr1 147.1(4) . 2_564 ?
Sr1 O1 Sr1 108.82(16) 1_565 2_564 ?
C11 O2 Sr1 126.1(4) . 2_565 ?
C11 O2 Sr1 87.4(4) . 1_565 ?
Sr1 O2 Sr1 100.00(16) 2_565 1_565 ?
O4 C12 O3 126.1(7) . . ?
O4 C12 C8 117.1(6) . . ?
O3 C12 C8 116.8(6) . . ?
O3 C12 Sr1 88.7(4) . 4_455 ?
C8 C12 Sr1 152.7(5) . 4_455 ?
C12 O3 Sr1 137.3(5) . 3_455 ?
C12 O4 Sr1 123.1(5) . 4_455 ?

loop_
_geom_bond_atom_site_label_1
_geom_bond_atom_site_label_2
_geom_bond_distance
_geom_bond_site_symmetry_2
_geom_bond_publ_flag
Sr1 O4 2.507(5) 4_554 ?
Sr1 O1 2.559(5) 1_545 ?
Sr1 O1 2.586(5) 2_565 ?
Sr1 O3 2.605(5) 3_545 ?
Sr1 O2 2.641(5) 2_564 ?
Sr1 N1 2.704(5) . ?
Sr1 N2 2.735(6) . ?
Sr1 O2 2.818(5) 1_545 ?
Sr1 C11 3.027(7) 1_545 ?
Sr1 C12 3.353(7) 4_554 ?
Sr1 Sr1 4.1839(5) 2_554 ?
Sr1 Sr1 4.1839(5) 2 ?
N1 C1 1.346(9) . ?
N1 C5 1.355(9) . ?
C1 C2 1.378(10) . ?
C2 C3 1.366(10) . ?
C3 C4 1.402(10) . ?
C3 C11 1.513(10) . ?
C4 C5 1.391(9) . ?
C5 C6 1.490(9) . ?
C6 N2 1.342(8) . ?
C6 C7 1.400(9) . ?
C7 C8 1.397(9) . ?
C8 C9 1.382(9) . ?
C8 C12 1.508(9) . ?
C9 C10 1.379(10) . ?
C10 N2 1.353(9) . ?
C11 O2 1.241(8) . ?
C11 O1 1.263(8) . ?
C11 Sr1 3.027(7) 1_565 ?
O1 Sr1 2.559(5) 1_565 ?
O1 Sr1 2.586(5) 2_564 ?
O2 Sr1 2.641(5) 2_565 ?
O2 Sr1 2.818(5) 1_565 ?
C12 O4 1.245(9) . ?
C12 O3 1.262(8) . ?
C12 Sr1 3.353(7) 4_455 ?
O3 Sr1 2.605(5) 3_455 ?
O4 Sr1 2.507(5) 4_455 ?
O1W O1W' 0.72(2) . ?

loop_
_geom_torsion_atom_site_label_1
_geom_torsion_atom_site_label_2
_geom_torsion_atom_site_label_3
_geom_torsion_atom_site_label_4
_geom_torsion
_geom_torsion_site_symmetry_1
_geom_torsion_site_symmetry_2
_geom_torsion_site_symmetry_3
_geom_torsion_site_symmetry_4
_geom_torsion_publ_flag
O4 Sr1 N1 C1 -18.1(5) 4_554 . . . ?
O1 Sr1 N1 C1 -96.5(6) 1_545 . . . ?
O1 Sr1 N1 C1 112.3(5) 2_565 . . . ?
O3 Sr1 N1 C1 43.9(6) 3_545 . . . ?
O2 Sr1 N1 C1 -93.3(5) 2_564 . . . ?
N2 Sr1 N1 C1 179.6(6) . . . . ?
O2 Sr1 N1 C1 162.6(4) 1_545 . . . ?
C11 Sr1 N1 C1 -164.0(5) 1_545 . . . ?
C12 Sr1 N1 C1 -22.8(5) 4_554 . . . ?
Sr1 Sr1 N1 C1 -75.5(5) 2_554 . . . ?
Sr1 Sr1 N1 C1 115.4(5) 2 . . . ?
O4 Sr1 N1 C5 166.2(6) 4_554 . . . ?
O1 Sr1 N1 C5 87.9(7) 1_545 . . . ?
O1 Sr1 N1 C5 -63.4(6) 2_565 . . . ?
O3 Sr1 N1 C5 -131.8(5) 3_545 . . . ?
O2 Sr1 N1 C5 91.0(6) 2_564 . . . ?
N2 Sr1 N1 C5 3.9(5) . . . . ?
O2 Sr1 N1 C5 -13.0(7) 1_545 . . . ?
C11 Sr1 N1 C5 20.4(10) 1_545 . . . ?
C12 Sr1 N1 C5 161.5(6) 4_554 . . . ?
Sr1 Sr1 N1 C5 108.8(5) 2_554 . . . ?
Sr1 Sr1 N1 C5 -60.3(6) 2 . . . ?
C5 N1 C1 C2 -0.6(11) . . . . ?
Sr1 N1 C1 C2 -176.6(6) . . . . ?
N1 C1 C2 C3 2.9(12) . . . . ?
C1 C2 C3 C4 -1.7(12) . . . . ?
C1 C2 C3 C11 178.6(6) . . . . ?
C2 C3 C4 C5 -1.7(11) . . . . ?
C11 C3 C4 C5 178.1(6) . . . . ?
C1 N1 C5 C4 -3.1(10) . . . . ?
Sr1 N1 C5 C4 172.7(5) . . . . ?
C1 N1 C5 C6 178.8(6) . . . . ?
Sr1 N1 C5 C6 -5.5(8) . . . . ?
C3 C4 C5 N1 4.2(11) . . . . ?
C3 C4 C5 C6 -177.8(6) . . . . ?
N1 C5 C6 N2 3.4(9) . . . . ?
C4 C5 C6 N2 -174.8(7) . . . . ?
N1 C5 C6 C7 -178.6(6) . . . . ?
C4 C5 C6 C7 3.3(10) . . . . ?
N2 C6 C7 C8 4.7(10) . . . . ?
C5 C6 C7 C8 -173.3(6) . . . . ?
C6 C7 C8 C9 -2.4(10) . . . . ?
C6 C7 C8 C12 177.3(6) . . . . ?
C7 C8 C9 C10 -1.7(11) . . . . ?
C12 C8 C9 C10 178.5(7) . . . . ?
C8 C9 C10 N2 4.2(12) . . . . ?
C7 C6 N2 C10 -2.4(10) . . . . ?
C5 C6 N2 C10 175.6(6) . . . . ?
C7 C6 N2 Sr1 -178.0(5) . . . . ?
C5 C6 N2 Sr1 0.0(8) . . . . ?
C9 C10 N2 C6 -2.1(11) . . . . ?
C9 C10 N2 Sr1 173.7(6) . . . . ?
O4 Sr1 N2 C6 -25.7(6) 4_554 . . . ?
O1 Sr1 N2 C6 -154.8(5) 1_545 . . . ?
O1 Sr1 N2 C6 98.7(6) 2_565 . . . ?
O3 Sr1 N2 C6 106.9(6) 3_545 . . . ?
O2 Sr1 N2 C6 -88.4(5) 2_564 . . . ?
N1 Sr1 N2 C6 -1.8(5) . . . . ?
O2 Sr1 N2 C6 167.7(6) 1_545 . . . ?
C11 Sr1 N2 C6 -176.2(5) 1_545 . . . ?
C12 Sr1 N2 C6 -44.9(7) 4_554 . . . ?
Sr1 Sr1 N2 C6 -114.6(5) 2_554 . . . ?
Sr1 Sr1 N2 C6 129.4(5) 2 . . . ?
O4 Sr1 N2 C10 158.8(5) 4_554 . . . ?
O1 Sr1 N2 C10 29.7(6) 1_545 . . . ?
O1 Sr1 N2 C10 -76.8(5) 2_565 . . . ?
O3 Sr1 N2 C10 -68.6(6) 3_545 . . . ?
O2 Sr1 N2 C10 96.2(5) 2_564 . . . ?
N1 Sr1 N2 C10 -177.3(6) . . . . ?
O2 Sr1 N2 C10 -7.8(5) 1_545 . . . ?
C11 Sr1 N2 C10 8.3(6) 1_545 . . . ?
C12 Sr1 N2 C10 139.6(5) 4_554 . . . ?
Sr1 Sr1 N2 C10 69.9(6) 2_554 . . . ?
Sr1 Sr1 N2 C10 -46.1(5) 2 . . . ?
C2 C3 C11 O2 -138.6(8) . . . . ?
C4 C3 C11 O2 41.6(10) . . . . ?
C2 C3 C11 O1 40.9(10) . . . . ?
C4 C3 C11 O1 -138.9(7) . . . . ?
C2 C3 C11 Sr1 -9(2) . . . 1_565 ?
C4 C3 C11 Sr1 170.8(15) . . . 1_565 ?
O2 C11 O1 Sr1 12.4(8) . . . 1_565 ?
C3 C11 O1 Sr1 -167.2(5) . . . 1_565 ?
O2 C11 O1 Sr1 -135.8(7) . . . 2_564 ?
C3 C11 O1 Sr1 44.7(11) . . . 2_564 ?
Sr1 C11 O1 Sr1 -148.2(9) 1_565 . . 2_564 ?
O1 C11 O2 Sr1 -111.6(7) . . . 2_565 ?
C3 C11 O2 Sr1 67.9(8) . . . 2_565 ?
Sr1 C11 O2 Sr1 -100.5(4) 1_565 . . 2_565 ?
O1 C11 O2 Sr1 -11.1(7) . . . 1_565 ?
C3 C11 O2 Sr1 168.4(6) . . . 1_565 ?
C9 C8 C12 O4 18.3(10) . . . . ?
C7 C8 C12 O4 -161.5(6) . . . . ?
C9 C8 C12 O3 -161.0(7) . . . . ?
C7 C8 C12 O3 19.3(10) . . . . ?
C9 C8 C12 Sr1 41.5(13) . . . 4_455 ?
C7 C8 C12 Sr1 -138.3(8) . . . 4_455 ?
O4 C12 O3 Sr1 -46.1(11) . . . 3_455 ?
C8 C12 O3 Sr1 133.1(6) . . . 3_455 ?
Sr1 C12 O3 Sr1 -57.0(6) 4_455 . . 3_455 ?
O3 C12 O4 Sr1 -17.5(10) . . . 4_455 ?
C8 C12 O4 Sr1 163.3(4) . . . 4_455 ?
